data_1542165
loop_
_publ_author_name
'Ribar, B.'
'Herak, R.'
'Prelesnik, B.'
'Krstanovic, I.'
'Milinski, N.'

_publ_section_title
;
 Crystal Structure of Cobalt Nitrate Tetrahydrate, Co (N O3)2 (H2 O)
;
_journal_name_full
;
Univerzitet (Novi Sad), Prirodno-Matematicki Fakultet: Zbornik radova 
Prirodno-Matematickog Fakulteta.Ser. za biologijudat
;
_journal_page_first 65
_journal_page_last 82
_journal_volume 5
_journal_year 1975
_chemical_formula_sum 'Co H8 N2 O10'
_chemical_name_systematic 'Co (N O3)2 (H2 O)4'
_space_group_IT_number 2
_symmetry_space_group_name_Hall '-P 1'
_symmetry_space_group_name_H-M 'P -1'
_cell_angle_alpha 102.38
_cell_angle_beta 97.74
_cell_angle_gamma 120.16
_cell_formula_units_Z 1
_cell_length_a 5.516
_cell_length_b 5.996
_cell_length_c 7.228
_cell_volume 193.395
_citation_journal_id_ASTM ZBRNSI
_cod_data_source_file Ribar_ZBRNSI_1975_280.cif
_cod_data_source_block H8Co1N2O10
_cod_original_cell_volume 193.3953
_cod_original_formula_sum 'H8 Co1 N2 O10'
_cod_database_code 1542165

loop_
_symmetry_equiv_pos_as_xyz
x,y,z
-x,-y,-z

loop_
_atom_site_label
_atom_site_type_symbol
_atom_site_fract_x
_atom_site_fract_y
_atom_site_fract_z
_atom_site_occupancy
_atom_site_U_iso_or_equiv
O5 O-2 -0.311 0.268 0.4836 1 0.0
O3 O-2 0.3817 0.1021 0.1997 1 0.0
O1 O-2 -0.017 -0.3509 -0.1377 1 0.0
O4 O-2 0.2608 0.2049 0.461 1 0.0
Co1 Co+2 0 0 0 1 0.0
N1 N+5 0.4451 0.1932 0.3854 1 0.0
O2 O-2 -0.2884 -0.2129 0.1452 1 0.0
